data_4343669
loop_
_publ_author_name
'Kendall, D.S.'
'Lipscomb, W.N.'

_publ_section_title
;
 Crystal and molecular structure of ammonia-isothiocyanoborane, N H3 B H2
 N C S
;
_journal_name_full 'Inorganic Chemistry'
_journal_page_first 2920
_journal_page_last 2922
_journal_volume 12
_journal_year 1973
_chemical_formula_sum 'C H5 B N2 S'
_chemical_name_systematic 'N H3 B H2 N C S'
_space_group_IT_number 62
_symmetry_space_group_name_Hall '-P 2ac 2n'
_symmetry_space_group_name_H-M 'P n m a'
_cell_angle_alpha 90
_cell_angle_beta 90
_cell_angle_gamma 90
_cell_formula_units_Z 4
_cell_length_a 9.25
_cell_length_b 6.781
_cell_length_c 7.152
_cell_volume 448.604
_citation_journal_id_ASTM INOCAJ
_cod_data_source_file Kendall_INOCAJ_1973_616.cif
_cod_data_source_block C1H5B1N2S1
_cod_original_cell_volume 448.6039
_cod_original_formula_sum 'C1 H5 B1 N2 S1'
_cod_database_code 4343669

loop_
_symmetry_equiv_pos_as_xyz
x,y,z
-x+1/2,-y,z+1/2
x+1/2,-y+1/2,-z+1/2
-x,y+1/2,-z
-x,-y,-z
x-1/2,y,-z-1/2
-x-1/2,y-1/2,z-1/2
x,-y-1/2,z

loop_
_atom_site_label
_atom_site_type_symbol
_atom_site_fract_x
_atom_site_fract_y
_atom_site_fract_z
_atom_site_occupancy
_atom_site_U_iso_or_equiv
N1 N-3 0.3504 0.25 0.5264 1 0.0
H2 H+1 0.274 0.25 0.992 1 0.0
H1 H-1 0.166 0.388 0.669 1 0.0
C1 C+4 0.4387 0.25 0.4157 1 0.0
S1 S-2 0.5668 0.25 0.2598 1 0.0
B1 B+3 0.2365 0.25 0.6823 1 0.0
N2 N-3 0.3247 0.25 0.8713 1 0.0
H3 H+1 0.391 0.354 0.879 1 0.0
